data_7218138
loop_
_publ_author_name
'Ren, Hai-Yun'
'Han, Cai-Yun'
'Qu, Mei'
'Zhang, Xian-Ming'

_publ_section_title
;
 Luminescent Group 12 Metal Tetracarboxylate Networks for Probe Metal Ions
;
_journal_name_full 'RSC Adv.'
_journal_paper_doi 10.1039/C4RA05275G
_journal_year 2014
_chemical_formula_sum 'C26 H28 Cd N2 O9'
_chemical_formula_weight 624.91
_chemical_name_systematic
; 
 ? 
;
_space_group_IT_number 14
_symmetry_cell_setting monoclinic
_symmetry_space_group_name_Hall '-P 2ybc'
_symmetry_space_group_name_H-M 'P 1 21/c 1'
_atom_sites_solution_hydrogens geom
_atom_sites_solution_primary direct
_atom_sites_solution_secondary difmap
_audit_creation_method SHELXL-97
_cell_angle_alpha 90.00
_cell_angle_beta 122.672(6)
_cell_angle_gamma 90.00
_cell_formula_units_Z 4
_cell_length_a 13.5667(10)
_cell_length_b 9.5666(8)
_cell_length_c 23.1432(18)
_cell_measurement_temperature 293(2)
_cell_volume 2528.4(4)
_computing_structure_refinement 'SHELXL-97 (Sheldrick, 1997)'
_computing_structure_solution 'SHELXS-97 (Sheldrick, 1990)'
_diffrn_ambient_temperature 293(2)
_diffrn_measured_fraction_theta_full 0.999
_diffrn_measured_fraction_theta_max 0.999
_diffrn_radiation_monochromator graphite
_diffrn_radiation_source 'fine-focus sealed tube'
_diffrn_radiation_type MoK\a
_diffrn_radiation_wavelength 0.71073
_diffrn_reflns_av_R_equivalents 0.0757
_diffrn_reflns_av_sigmaI/netI 0.0903
_diffrn_reflns_limit_h_max 16
_diffrn_reflns_limit_h_min -9
_diffrn_reflns_limit_k_max 11
_diffrn_reflns_limit_k_min -11
_diffrn_reflns_limit_l_max 20
_diffrn_reflns_limit_l_min -28
_diffrn_reflns_number 11230
_diffrn_reflns_theta_full 26.37
_diffrn_reflns_theta_max 26.37
_diffrn_reflns_theta_min 2.61
_exptl_absorpt_coefficient_mu 0.922
_exptl_crystal_colour yellow
_exptl_crystal_density_diffrn 1.642
_exptl_crystal_density_method 'not measured'
_exptl_crystal_description block
_exptl_crystal_F_000 1272
_exptl_crystal_size_max 0.25
_exptl_crystal_size_mid 0.18
_exptl_crystal_size_min 0.12
_refine_diff_density_max 1.635
_refine_diff_density_min -1.501
_refine_diff_density_rms 0.177
_refine_ls_extinction_method none
_refine_ls_goodness_of_fit_ref 1.045
_refine_ls_hydrogen_treatment mixed
_refine_ls_matrix_type full
_refine_ls_number_parameters 351
_refine_ls_number_reflns 5155
_refine_ls_number_restraints 0
_refine_ls_restrained_S_all 1.045
_refine_ls_R_factor_all 0.0638
_refine_ls_R_factor_gt 0.0413
_refine_ls_shift/su_max 0.015
_refine_ls_shift/su_mean 0.001
_refine_ls_structure_factor_coef Fsqd
_refine_ls_weighting_details 'calc w=1/[\s^2^(Fo^2^)+(0.1069P)^2^+0.0000P] where P=(Fo^2^+2Fc^2^)/3'
_refine_ls_weighting_scheme calc
_refine_ls_wR_factor_gt 0.1067
_refine_ls_wR_factor_ref 0.1087
_reflns_number_gt 3251
_reflns_number_total 5155
_reflns_threshold_expression >2sigma(I)
_cod_data_source_file c4ra05275g2.cif
_cod_data_source_block 2
_cod_depositor_comments
;
The following automatic conversions were performed:

'_symmetry_cell_setting' value 'Monoclinic' changed to 'monoclinic'
according to
/usr/data/users/saulius/crontab/automatic-downloads/rss-feeds/RSC/lib/dictionaries/cif_core.dic
dictionary named 'cif_core.dic' version 2.4.2 from 2011-04-26.

Automatic conversion script
Id: cif_fix_values 2827 2014-09-09 07:05:25Z andrius 
;
_cod_original_cell_volume 2528.4(3)
_cod_original_sg_symbol_H-M P21/c
_cod_database_code 7218138

loop_
_symmetry_equiv_pos_as_xyz
'x, y, z'
'-x, y+1/2, -z+1/2'
'-x, -y, -z'
'x, -y-1/2, z-1/2'

loop_
_atom_site_label
_atom_site_type_symbol
_atom_site_fract_x
_atom_site_fract_y
_atom_site_fract_z
_atom_site_U_iso_or_equiv
_atom_site_adp_type
_atom_site_occupancy
_atom_site_symmetry_multiplicity
_atom_site_calc_flag
_atom_site_refinement_flags
Cd1 Cd 0.22679(4) 0.75074(3) 0.744117(19) 0.0262(2) Uani 1 1 d .
O1 O 0.1509(4) 0.9324(5) 0.6606(2) 0.0394(11) Uani 1 1 d .
O2 O 0.3213(4) 0.8414(4) 0.6923(2) 0.0359(10) Uani 1 1 d .
O3 O 0.5283(5) 1.2196(5) 0.6407(2) 0.0465(12) Uani 1 1 d .
O4 O 0.6808(4) 1.0738(4) 0.6829(2) 0.0460(12) Uani 1 1 d .
O5 O 0.0268(4) 0.6606(4) 0.6886(2) 0.0419(11) Uani 1 1 d .
O6 O 0.1367(4) 0.5895(5) 0.6514(2) 0.0462(12) Uani 1 1 d .
C1 C 0.2367(6) 0.9186(5) 0.6545(3) 0.0292(13) Uani 1 1 d .
C2 C 0.2335(5) 0.9966(5) 0.5964(3) 0.0290(13) Uani 1 1 d .
C3 C 0.1359(6) 1.0753(6) 0.5505(3) 0.0352(14) Uani 1 1 d .
H3 H 0.0736 1.0834 0.5565 0.042 Uiso 1 1 calc R
C4 C 0.3263(5) 0.9848(5) 0.5869(3) 0.0259(12) Uani 1 1 d .
H4 H 0.3918 0.9324 0.6176 0.031 Uiso 1 1 calc R
C5 C 0.3222(5) 1.0504(5) 0.5318(3) 0.0298(13) Uani 1 1 d .
C6 C 0.2232(5) 1.1284(6) 0.4865(3) 0.0359(15) Uani 1 1 d .
H6 H 0.2187 1.1725 0.4493 0.043 Uiso 1 1 calc R
C7 C 0.1311(6) 1.1412(6) 0.4962(3) 0.0399(15) Uani 1 1 d .
H7 H 0.0659 1.1945 0.4659 0.048 Uiso 1 1 calc R
C8 C 0.4162(5) 1.0279(6) 0.5176(3) 0.0304(13) Uani 1 1 d .
C9 C 0.3848(5) 0.9744(6) 0.4540(3) 0.0325(14) Uani 1 1 d .
H9 H 0.3059 0.9573 0.4220 0.039 Uiso 1 1 calc R
C10 C 0.5343(6) 1.0556(6) 0.5650(3) 0.0329(14) Uani 1 1 d .
C11 C 0.5821(6) 1.1212(6) 0.6342(3) 0.0318(13) Uani 1 1 d .
C12 C -0.0608(5) 0.5103(5) 0.5918(3) 0.0311(13) Uani 1 1 d .
C13 C -0.1699(5) 0.5214(5) 0.5810(3) 0.0294(13) Uani 1 1 d .
H13 H -0.1810 0.5837 0.6078 0.035 Uiso 1 1 calc R
C14 C -0.2660(5) 0.4429(5) 0.5311(3) 0.0311(13) Uani 1 1 d .
C15 C -0.2461(6) 0.3500(6) 0.4923(3) 0.0412(15) Uani 1 1 d .
H15 H -0.3072 0.2952 0.4591 0.049 Uiso 1 1 calc R
C16 C -0.1363(6) 0.3384(7) 0.5025(4) 0.0494(18) Uani 1 1 d .
H16 H -0.1247 0.2764 0.4758 0.059 Uiso 1 1 calc R
C17 C -0.0438(5) 0.4171(6) 0.5518(3) 0.0372(14) Uani 1 1 d .
H17 H 0.0298 0.4081 0.5582 0.045 Uiso 1 1 calc R
C18 C -0.3853(5) 0.4685(5) 0.5170(3) 0.0281(12) Uani 1 1 d .
C19 C 0.0404(5) 0.5934(5) 0.6480(3) 0.0283(12) Uani 1 1 d .
C20 C -0.4061(5) 0.4876(6) 0.5692(3) 0.0307(13) Uani 1 1 d .
C22 C -0.4793(5) 0.4777(6) 0.4488(3) 0.0351(14) Uani 1 1 d .
H22 H -0.4660 0.4605 0.4140 0.042 Uiso 1 1 calc R
N1 N 0.5663(5) 0.6066(5) 0.2988(3) 0.0482(14) Uani 1 1 d .
H1A H 0.5100 0.6427 0.3037 0.058 Uiso 1 1 d R
H1B H 0.5605 0.6480 0.2621 0.058 Uiso 1 1 d R
C23 C 0.6807(7) 0.6425(8) 0.3596(5) 0.069(2) Uani 1 1 d .
H23A H 0.6888 0.5993 0.3993 0.103 Uiso 1 1 calc R
H23B H 0.6867 0.7421 0.3655 0.103 Uiso 1 1 calc R
H23C H 0.7416 0.6096 0.3537 0.103 Uiso 1 1 calc R
C24 C 0.5453(7) 0.4560(6) 0.2850(4) 0.0518(18) Uani 1 1 d .
H24A H 0.5554 0.4098 0.3247 0.078 Uiso 1 1 calc R
H24B H 0.5998 0.4186 0.2748 0.078 Uiso 1 1 calc R
H24C H 0.4668 0.4413 0.2466 0.078 Uiso 1 1 calc R
N2 N 0.9400(6) 0.6226(6) 0.7728(3) 0.0567(16) Uani 1 1 d .
H2A H 0.8806 0.5679 0.7658 0.068 Uiso 1 1 d R
H2B H 0.9489 0.6102 0.7373 0.068 Uiso 1 1 d R
C25 C 1.0451(8) 0.5818(14) 0.8350(5) 0.123(5) Uani 1 1 d .
H25A H 1.0683 0.4906 0.8293 0.185 Uiso 1 1 calc R
H25B H 1.0315 0.5795 0.8716 0.185 Uiso 1 1 calc R
H25C H 1.1060 0.6478 0.8458 0.185 Uiso 1 1 calc R
C26 C 0.9122(12) 0.7677(9) 0.7752(7) 0.109(5) Uani 1 1 d .
H26A H 0.8457 0.7947 0.7314 0.163 Uiso 1 1 calc R
H26B H 0.9781 0.8251 0.7861 0.163 Uiso 1 1 calc R
H26C H 0.8944 0.7794 0.8099 0.163 Uiso 1 1 calc R
O1W O 0.4020(6) 0.1920(6) 0.3060(3) 0.079(2) Uani 1 1 d .
H1WA H 0.3660 0.1229 0.3064 0.119 Uiso 1 1 d R
O7 O -0.2461(4) 0.3654(4) 0.6641(2) 0.0376(10) Uani 1 1 d .
O8 O -0.3145(5) 0.5565(5) 0.6856(2) 0.0593(14) Uani 1 1 d .
C1B C -0.3137(5) 0.4678(6) 0.6460(3) 0.0332(14) Uani 1 1 d .
H1WB H 0.386(7) 0.273(6) 0.316(4) 0.04(2) Uiso 1 1 d .

loop_
_atom_site_aniso_label
_atom_site_aniso_U_11
_atom_site_aniso_U_22
_atom_site_aniso_U_33
_atom_site_aniso_U_23
_atom_site_aniso_U_13
_atom_site_aniso_U_12
Cd1 0.0274(3) 0.0302(3) 0.0190(3) 0.00187(14) 0.0113(2) -0.00206(15)
O1 0.037(3) 0.059(3) 0.030(2) 0.011(2) 0.023(2) 0.008(2)
O2 0.034(3) 0.044(2) 0.034(2) 0.0103(18) 0.021(2) 0.0016(19)
O3 0.057(3) 0.051(2) 0.040(3) -0.017(2) 0.032(3) -0.006(2)
O4 0.058(3) 0.039(2) 0.029(2) -0.0054(19) 0.015(2) -0.014(2)
O5 0.038(3) 0.050(2) 0.037(3) -0.011(2) 0.020(2) -0.014(2)
O6 0.024(2) 0.068(3) 0.042(3) -0.013(2) 0.014(2) -0.010(2)
C1 0.041(4) 0.028(3) 0.023(3) -0.002(2) 0.020(3) -0.007(3)
C2 0.033(3) 0.032(3) 0.019(3) -0.004(2) 0.012(3) -0.006(2)
C3 0.034(3) 0.038(3) 0.030(3) 0.007(3) 0.015(3) 0.005(3)
C4 0.027(3) 0.028(3) 0.026(3) -0.002(2) 0.016(3) -0.002(2)
C5 0.032(3) 0.037(3) 0.021(3) -0.003(2) 0.015(3) -0.005(3)
C6 0.038(4) 0.049(3) 0.019(3) 0.011(3) 0.014(3) 0.003(3)
C7 0.040(4) 0.042(3) 0.036(4) 0.013(3) 0.019(3) 0.012(3)
C8 0.036(4) 0.038(3) 0.025(3) -0.001(2) 0.022(3) -0.006(3)
C9 0.030(3) 0.039(3) 0.024(3) -0.003(2) 0.011(3) -0.004(3)
C10 0.038(4) 0.035(3) 0.028(3) -0.010(2) 0.020(3) -0.009(3)
C11 0.041(4) 0.031(3) 0.026(3) -0.009(2) 0.019(3) -0.014(3)
C12 0.030(3) 0.035(3) 0.025(3) 0.001(2) 0.012(3) 0.003(2)
C13 0.037(4) 0.028(3) 0.022(3) 0.000(2) 0.015(3) -0.005(2)
C14 0.034(4) 0.030(3) 0.021(3) 0.001(2) 0.010(3) 0.004(2)
C15 0.041(4) 0.040(3) 0.038(4) -0.011(3) 0.018(3) -0.005(3)
C16 0.036(4) 0.061(4) 0.044(4) -0.017(3) 0.018(4) -0.004(3)
C17 0.022(3) 0.043(3) 0.037(4) -0.003(3) 0.010(3) -0.001(3)
C18 0.025(3) 0.033(3) 0.025(3) 0.003(2) 0.013(3) 0.003(2)
C19 0.026(3) 0.027(3) 0.022(3) 0.004(2) 0.007(3) -0.003(2)
C20 0.020(3) 0.038(3) 0.023(3) 0.005(2) 0.004(2) 0.000(2)
C22 0.036(4) 0.043(3) 0.027(3) 0.000(3) 0.017(3) 0.007(3)
N1 0.048(4) 0.048(3) 0.048(4) -0.005(3) 0.026(3) 0.004(3)
C23 0.050(5) 0.058(4) 0.085(6) -0.017(4) 0.028(5) -0.006(4)
C24 0.052(5) 0.043(4) 0.059(5) -0.004(3) 0.029(4) -0.002(3)
N2 0.046(4) 0.074(4) 0.054(4) -0.007(3) 0.030(3) -0.007(3)
C25 0.047(6) 0.250(14) 0.051(6) 0.049(8) 0.012(5) -0.009(8)
C26 0.101(10) 0.090(7) 0.163(13) -0.068(7) 0.090(11) -0.034(6)
O1W 0.105(6) 0.055(3) 0.108(5) 0.006(3) 0.077(5) 0.011(4)
O7 0.037(3) 0.052(2) 0.025(2) 0.0155(19) 0.017(2) 0.018(2)
O8 0.064(4) 0.070(3) 0.027(3) -0.011(2) 0.013(3) 0.015(3)
C1B 0.028(3) 0.037(3) 0.029(3) 0.008(3) 0.012(3) 0.001(3)

loop_
_atom_type_symbol
_atom_type_description
_atom_type_scat_dispersion_real
_atom_type_scat_dispersion_imag
_atom_type_scat_source
C C 0.0033 0.0016 'International Tables Vol C Tables 4.2.6.8 and 6.1.1.4'
H H 0.0000 0.0000 'International Tables Vol C Tables 4.2.6.8 and 6.1.1.4'
Cd Cd -0.8075 1.2024 'International Tables Vol C Tables 4.2.6.8 and 6.1.1.4'
N N 0.0061 0.0033 'International Tables Vol C Tables 4.2.6.8 and 6.1.1.4'
O O 0.0106 0.0060 'International Tables Vol C Tables 4.2.6.8 and 6.1.1.4'

loop_
_geom_angle_atom_site_label_1
_geom_angle_atom_site_label_2
_geom_angle_atom_site_label_3
_geom_angle
_geom_angle_site_symmetry_1
_geom_angle_site_symmetry_3
O4 Cd1 O7 85.70(15) 2_646 2_556
O4 Cd1 O2 115.32(16) 2_646 .
O7 Cd1 O2 118.68(15) 2_556 .
O4 Cd1 O6 89.75(17) 2_646 .
O7 Cd1 O6 154.06(16) 2_556 .
O2 Cd1 O6 86.28(15) . .
O4 Cd1 O1 170.36(16) 2_646 .
O7 Cd1 O1 100.80(15) 2_556 .
O2 Cd1 O1 55.31(14) . .
O6 Cd1 O1 87.41(18) . .
O4 Cd1 O5 98.05(17) 2_646 .
O7 Cd1 O5 101.30(14) 2_556 .
O2 Cd1 O5 128.28(14) . .
O6 Cd1 O5 54.08(15) . .
O1 Cd1 O5 87.73(15) . .
O4 Cd1 C1 142.66(19) 2_646 .
O7 Cd1 C1 113.85(15) 2_556 .
O2 Cd1 C1 27.60(16) . .
O6 Cd1 C1 84.64(16) . .
O1 Cd1 C1 27.82(16) . .
O5 Cd1 C1 108.00(16) . .
O4 Cd1 C19 95.28(16) 2_646 .
O7 Cd1 C19 127.71(17) 2_556 .
O2 Cd1 C19 107.92(16) . .
O6 Cd1 C19 27.45(16) . .
O1 Cd1 C19 86.41(16) . .
O5 Cd1 C19 26.66(15) . .
C1 Cd1 C19 96.36(17) . .
C1 O1 Cd1 89.6(3) . .
C1 O2 Cd1 91.6(3) . .
C11 O4 Cd1 106.9(3) . 2_656
C19 O5 Cd1 90.2(4) . .
C19 O6 Cd1 92.7(3) . .
O2 C1 O1 123.0(5) . .
O2 C1 C2 119.3(5) . .
O1 C1 C2 117.7(5) . .
O2 C1 Cd1 60.8(3) . .
O1 C1 Cd1 62.5(3) . .
C2 C1 Cd1 171.7(4) . .
C3 C2 C4 119.4(5) . .
C3 C2 C1 120.2(5) . .
C4 C2 C1 120.3(5) . .
C7 C3 C2 120.1(6) . .
C7 C3 H3 119.9 . .
C2 C3 H3 119.9 . .
C2 C4 C5 120.9(5) . .
C2 C4 H4 119.5 . .
C5 C4 H4 119.5 . .
C6 C5 C4 118.4(5) . .
C6 C5 C8 120.2(5) . .
C4 C5 C8 121.2(5) . .
C7 C6 C5 120.8(5) . .
C7 C6 H6 119.6 . .
C5 C6 H6 119.6 . .
C3 C7 C6 120.3(6) . .
C3 C7 H7 119.9 . .
C6 C7 H7 119.9 . .
C9 C8 C10 117.9(6) . .
C9 C8 C5 118.4(6) . .
C10 C8 C5 123.7(5) . .
C8 C9 C10 123.9(6) . 3_676
C8 C9 H9 118.0 . .
C10 C9 H9 118.0 3_676 .
C8 C10 C9 118.2(5) . 3_676
C8 C10 C11 124.7(6) . .
C9 C10 C11 117.1(6) 3_676 .
O3 C11 O4 124.2(5) . .
O3 C11 C10 120.0(6) . .
O4 C11 C10 115.8(5) . .
C13 C12 C17 118.8(5) . .
C13 C12 C19 120.5(5) . .
C17 C12 C19 120.7(6) . .
C12 C13 C14 122.9(5) . .
C12 C13 H13 118.6 . .
C14 C13 H13 118.6 . .
C15 C14 C13 117.1(6) . .
C15 C14 C18 122.1(5) . .
C13 C14 C18 120.6(5) . .
C16 C15 C14 120.6(6) . .
C16 C15 H15 119.7 . .
C14 C15 H15 119.7 . .
C17 C16 C15 121.1(6) . .
C17 C16 H16 119.5 . .
C15 C16 H16 119.5 . .
C16 C17 C12 119.7(6) . .
C16 C17 H17 120.2 . .
C12 C17 H17 120.2 . .
C20 C18 C22 118.8(5) . .
C20 C18 C14 122.5(5) . .
C22 C18 C14 118.7(5) . .
O5 C19 O6 122.9(5) . .
O5 C19 C12 119.4(5) . .
O6 C19 C12 117.7(5) . .
O5 C19 Cd1 63.1(3) . .
O6 C19 Cd1 59.9(3) . .
C12 C19 Cd1 176.4(4) . .
C18 C20 C22 118.6(5) . 3_466
C18 C20 C1B 124.5(6) . .
C22 C20 C1B 116.9(5) 3_466 .
C18 C22 C20 122.5(5) . 3_466
C18 C22 H22 118.8 . .
C20 C22 H22 118.8 3_466 .
C23 N1 C24 114.8(6) . .
C23 N1 H1A 108.7 . .
C24 N1 H1A 108.9 . .
C23 N1 H1B 108.1 . .
C24 N1 H1B 108.6 . .
H1A N1 H1B 107.6 . .
N1 C23 H23A 109.5 . .
N1 C23 H23B 109.5 . .
H23A C23 H23B 109.5 . .
N1 C23 H23C 109.5 . .
H23A C23 H23C 109.5 . .
H23B C23 H23C 109.5 . .
N1 C24 H24A 109.5 . .
N1 C24 H24B 109.5 . .
H24A C24 H24B 109.5 . .
N1 C24 H24C 109.5 . .
H24A C24 H24C 109.5 . .
H24B C24 H24C 109.5 . .
C25 N2 C26 111.2(9) . .
C25 N2 H2A 109.3 . .
C26 N2 H2A 109.7 . .
C25 N2 H2B 109.3 . .
C26 N2 H2B 109.2 . .
H2A N2 H2B 108.0 . .
N2 C25 H25A 109.5 . .
N2 C25 H25B 109.5 . .
H25A C25 H25B 109.5 . .
N2 C25 H25C 109.5 . .
H25A C25 H25C 109.5 . .
H25B C25 H25C 109.5 . .
N2 C26 H26A 109.5 . .
N2 C26 H26B 109.5 . .
H26A C26 H26B 109.5 . .
N2 C26 H26C 109.5 . .
H26A C26 H26C 109.5 . .
H26B C26 H26C 109.5 . .
H1WA O1W H1WB 118.6 . .
C1B O7 Cd1 112.6(4) . 2_546
O7 C1B O8 125.5(6) . .
O7 C1B C20 118.5(5) . .
O8 C1B C20 116.0(5) . .

loop_
_geom_bond_atom_site_label_1
_geom_bond_atom_site_label_2
_geom_bond_distance
_geom_bond_site_symmetry_2
Cd1 O4 2.236(4) 2_646
Cd1 O7 2.277(4) 2_556
Cd1 O2 2.344(4) .
Cd1 O6 2.376(5) .
Cd1 O1 2.381(4) .
Cd1 O5 2.448(4) .
Cd1 C1 2.683(5) .
Cd1 C19 2.745(6) .
O1 C1 1.252(7) .
O2 C1 1.243(7) .
O3 C11 1.248(7) .
O4 C11 1.282(8) .
O4 Cd1 2.236(4) 2_656
O5 C19 1.231(7) .
O6 C19 1.267(7) .
C1 C2 1.517(7) .
C2 C3 1.390(8) .
C2 C4 1.395(7) .
C3 C7 1.376(8) .
C3 H3 0.9300 .
C4 C5 1.395(7) .
C4 H4 0.9300 .
C5 C6 1.392(8) .
C5 C8 1.495(8) .
C6 C7 1.389(8) .
C6 H6 0.9300 .
C7 H7 0.9300 .
C8 C9 1.391(7) .
C8 C10 1.394(9) .
C9 C10 1.413(8) 3_676
C9 H9 0.9300 .
C10 C9 1.413(8) 3_676
C10 C11 1.503(8) .
C12 C13 1.365(8) .
C12 C17 1.393(8) .
C12 C19 1.511(8) .
C13 C14 1.405(8) .
C13 H13 0.9300 .
C14 C15 1.391(8) .
C14 C18 1.488(8) .
C15 C16 1.379(9) .
C15 H15 0.9300 .
C16 C17 1.378(8) .
C16 H16 0.9300 .
C17 H17 0.9300 .
C18 C20 1.395(8) .
C18 C22 1.397(8) .
C20 C22 1.414(8) 3_466
C20 C1B 1.536(8) .
C22 C20 1.414(8) 3_466
C22 H22 0.9300 .
N1 C23 1.466(9) .
N1 C24 1.470(8) .
N1 H1A 0.8999 .
N1 H1B 0.9007 .
C23 H23A 0.9600 .
C23 H23B 0.9600 .
C23 H23C 0.9600 .
C24 H24A 0.9600 .
C24 H24B 0.9600 .
C24 H24C 0.9600 .
N2 C25 1.429(10) .
N2 C26 1.448(10) .
N2 H2A 0.9000 .
N2 H2B 0.8998 .
C25 H25A 0.9600 .
C25 H25B 0.9600 .
C25 H25C 0.9600 .
C26 H26A 0.9600 .
C26 H26B 0.9600 .
C26 H26C 0.9600 .
O1W H1WA 0.8258 .
O1W H1WB 0.87(6) .
O7 C1B 1.250(7) .
O7 Cd1 2.277(4) 2_546
O8 C1B 1.253(7) .
